data_4306256
loop_
_publ_author_name
'Victor I. Ovcharenko'
'Galina V. Romanenko'
'Ksenia Yu. Maryunina'
'Artem S. Bogomyakov'
'Elena V. Gorelik'

_publ_section_title
;
Thermally Induced Magnetic Anomalies in Solvates of the
Bis(hexafluoroacetylacetonate)copper(II) Complex with Pyrazolyl-Substituted
Nitronyl Nitroxide
;
_journal_name_full 'Inorganic Chemistry'
_journal_page_first 9537
_journal_page_last 9552
_journal_paper_doi 10.1021/ic8011074
_journal_volume 47
_journal_year 2008
_chemical_formula_sum 'C26.5 H30.5 Br0.5 Cu F12 N4 O6'
_chemical_formula_weight 832.54
_chemical_name_systematic
; 
 catena-(bis(m2-4,4,5,5-Tetramethyl-2-
 (1-butylpyrazole-4-yl)-4,5-dihydro-1H-
 imidazol-3-oxide-1-oxyl)-tetrakis(1,
 1,1,5,5,5-hexafluoropentan-2,4-
 dionato)-di-copper(ii)) bromopentane solvate
;
_space_group_IT_number 2
_symmetry_cell_setting triclinic
_symmetry_space_group_name_Hall '-P 1'
_symmetry_space_group_name_H-M 'P -1'
_atom_sites_solution_hydrogens geom
_atom_sites_solution_primary direct
_atom_sites_solution_secondary difmap
_audit_creation_method SHELXL-97
_cell_angle_alpha 98.556(3)
_cell_angle_beta 111.590(3)
_cell_angle_gamma 96.965(3)
_cell_formula_units_Z 2
_cell_length_a 10.693(2)
_cell_length_b 13.277(3)
_cell_length_c 13.455(3)
_cell_measurement_reflns_used 5070
_cell_measurement_temperature 200(2)
_cell_measurement_theta_max 24.98
_cell_measurement_theta_min 2.36
_cell_volume 1724.0(6)
_computing_cell_refinement 'Bruker SMART'
_computing_data_collection 'Bruker SMART'
_computing_data_reduction 'Bruker SAINT'
_computing_molecular_graphics 'Bruker SHELXTL'
_computing_publication_material 'Bruker SHELXTL'
_computing_structure_refinement 'SHELXL-97 (Sheldrick, 1997)'
_computing_structure_solution 'SHELXS-97 (Sheldrick, 1990)'
_diffrn_ambient_temperature 200(2)
_diffrn_measured_fraction_theta_full 0.990
_diffrn_measured_fraction_theta_max 0.990
_diffrn_measurement_device_type 'CCD area detector'
_diffrn_measurement_method 'phi and omega scans'
_diffrn_radiation_monochromator graphite
_diffrn_radiation_source 'fine-focus sealed tube'
_diffrn_radiation_type MoK\a
_diffrn_radiation_wavelength 0.71073
_diffrn_reflns_av_R_equivalents 0.0714
_diffrn_reflns_av_sigmaI/netI 0.0685
_diffrn_reflns_limit_h_max 13
_diffrn_reflns_limit_h_min -13
_diffrn_reflns_limit_k_max 16
_diffrn_reflns_limit_k_min -16
_diffrn_reflns_limit_l_max 16
_diffrn_reflns_limit_l_min -16
_diffrn_reflns_number 17478
_diffrn_reflns_theta_full 26.52
_diffrn_reflns_theta_max 26.52
_diffrn_reflns_theta_min 1.66
_exptl_absorpt_coefficient_mu 1.322
_exptl_absorpt_correction_type none
_exptl_crystal_density_diffrn 1.604
_exptl_crystal_density_method 'not measured'
_exptl_crystal_F_000 840
_refine_diff_density_max 0.434
_refine_diff_density_min -0.802
_refine_diff_density_rms 0.076
_refine_ls_extinction_method none
_refine_ls_goodness_of_fit_ref 0.958
_refine_ls_hydrogen_treatment constr
_refine_ls_matrix_type full
_refine_ls_number_parameters 589
_refine_ls_number_reflns 7090
_refine_ls_number_restraints 6
_refine_ls_restrained_S_all 0.960
_refine_ls_R_factor_all 0.0712
_refine_ls_R_factor_gt 0.0506
_refine_ls_shift/su_max 0.178
_refine_ls_shift/su_mean 0.013
_refine_ls_structure_factor_coef Fsqd
_refine_ls_weighting_details 'calc w=1/[\s^2^(Fo^2^)+(0.0848P)^2^+0.0000P] where P=(Fo^2^+2Fc^2^)/3'
_refine_ls_weighting_scheme calc
_refine_ls_wR_factor_gt 0.1330
_refine_ls_wR_factor_ref 0.1435
_reflns_number_gt 5023
_reflns_number_total 7087
_reflns_threshold_expression >2sigma(I)
_cod_data_source_file ic8011074_si_001_56.cif
_cod_data_source_block C5Br200
_cod_depositor_comments
;
The following automatic conversions were performed:
'_symmetry_cell_setting' value 'Triclinic' changed to 'triclinic'
according to '/home/saulius/struct/CIF-dictionaries/cif_core.dic'
dictionary named 'cif_core.dic' version 2.4.1 from 2010-06-29.

Automatic conversion script
Id: cif_fix_enum 1527 2010-12-29 10:47:43Z saulius 
;
_cod_original_cell_volume 1723.9(6)
_cod_original_formula_sum 'C26.50 H30.50 Br0.50 Cu F12 N4 O6'
_cod_database_code 4306256

loop_
_symmetry_equiv_pos_as_xyz
'x, y, z'
'-x, -y, -z'

loop_
_atom_site_label
_atom_site_type_symbol
_atom_site_fract_x
_atom_site_fract_y
_atom_site_fract_z
_atom_site_U_iso_or_equiv
_atom_site_adp_type
_atom_site_occupancy
_atom_site_symmetry_multiplicity
_atom_site_calc_flag
_atom_site_refinement_flags
_atom_site_disorder_assembly
_atom_site_disorder_group
Cu1 Cu 0.0000 0.0000 0.0000 0.03235(13) Uani 1 2 d S . .
O01 O 0.08906(19) -0.01797(15) 0.17973(16) 0.0444(5) Uani 1 1 d . . .
O1 O 0.11124(19) -0.08312(14) -0.05625(15) 0.0389(4) Uani 1 1 d . . .
N1 N 0.2151(2) -0.02678(17) 0.23178(18) 0.0375(5) Uani 1 1 d . . .
C1 C 0.2601(4) -0.1260(3) -0.1383(3) 0.0599(9) Uani 1 1 d . . .
C01 C 0.2542(3) -0.1295(2) 0.2484(2) 0.0425(7) Uani 1 1 d . . .
F1 F 0.2938(8) -0.1972(6) -0.0822(6) 0.097(3) Uani 0.50 1 d P . .
F1A F 0.2060(9) -0.1350(8) -0.2372(6) 0.134(4) Uani 0.50 1 d P . .
O2 O 0.13076(19) 0.12791(14) 0.02774(15) 0.0392(4) Uani 1 1 d . . .
N2 N 0.4342(2) 0.01379(17) 0.33359(18) 0.0387(5) Uani 1 1 d . . .
O02 O 0.5527(2) 0.06779(16) 0.39198(17) 0.0488(5) Uani 1 1 d . . .
C2 C 0.2079(3) -0.0450(2) -0.0779(2) 0.0399(7) Uani 1 1 d . . .
C02 C 0.1817(3) -0.2116(2) 0.1433(2) 0.0530(8) Uani 1 1 d . . .
H02A H 0.0830 -0.2250 0.1257 0.080 Uiso 1 1 calc R . .
H02B H 0.2168 -0.2759 0.1531 0.080 Uiso 1 1 calc R . .
H02C H 0.1987 -0.1869 0.0835 0.080 Uiso 1 1 calc R . .
F2 F 0.1521(7) -0.1798(7) -0.2324(7) 0.103(3) Uani 0.50 1 d P . .
F2A F 0.2536(10) -0.2133(6) -0.1126(9) 0.126(4) Uani 0.50 1 d P . .
N3 N 0.3615(2) 0.33192(17) 0.37910(18) 0.0392(5) Uani 1 1 d . . .
C3 C 0.2701(3) 0.0578(2) -0.0555(3) 0.0475(7) Uani 1 1 d . . .
H3A H 0.3444 0.0752 -0.0764 0.057 Uiso 1 1 calc R . .
C03 C 0.2069(4) -0.1571(3) 0.3377(3) 0.0591(9) Uani 1 1 d . . .
H03A H 0.1066 -0.1744 0.3079 0.089 Uiso 1 1 calc R . .
H03B H 0.2394 -0.0976 0.3995 0.089 Uiso 1 1 calc R . .
H03C H 0.2446 -0.2168 0.3627 0.089 Uiso 1 1 calc R . .
F3 F 0.3507(9) -0.0930(6) -0.1720(8) 0.133(3) Uani 0.50 1 d P . .
F3A F 0.3924(6) -0.0961(6) -0.1131(6) 0.092(3) Uani 0.50 1 d P . .
N4 N 0.2273(2) 0.30352(18) 0.31184(19) 0.0409(6) Uani 1 1 d . . .
C04 C 0.4101(3) -0.1001(2) 0.2872(2) 0.0411(7) Uani 1 1 d . . .
C4 C 0.2276(3) 0.1356(2) -0.0039(2) 0.0388(7) Uani 1 1 d . . .
F4 F 0.2379(10) 0.3025(8) -0.0198(12) 0.164(6) Uani 0.50 1 d P . .
F4A F 0.3452(10) 0.2940(7) 0.1200(7) 0.098(3) Uani 0.50 1 d P . .
F5 F 0.3714(10) 0.2791(8) 0.1245(7) 0.108(4) Uani 0.50 1 d P . .
C5 C 0.3040(4) 0.2471(3) 0.0194(3) 0.0531(8) Uani 1 1 d . . .
C05 C 0.4922(4) -0.1519(2) 0.3755(3) 0.0564(9) Uani 1 1 d . . .
H05A H 0.5902 -0.1290 0.3939 0.085 Uiso 1 1 calc R . .
H05B H 0.4675 -0.2274 0.3493 0.085 Uiso 1 1 calc R . .
H05C H 0.4724 -0.1330 0.4407 0.085 Uiso 1 1 calc R . .
F5A F 0.2063(9) 0.3087(6) -0.0290(6) 0.0740(18) Uani 0.50 1 d P . .
F6 F 0.4157(7) 0.2562(7) -0.0047(8) 0.076(3) Uani 0.50 1 d P . .
C06 C 0.4609(3) -0.1083(2) 0.1947(3) 0.0514(8) Uani 1 1 d . . .
H06A H 0.5611 -0.0888 0.2255 0.077 Uiso 1 1 calc R . .
H06B H 0.4215 -0.0615 0.1469 0.077 Uiso 1 1 calc R . .
H06C H 0.4328 -0.1798 0.1524 0.077 Uiso 1 1 calc R . .
F6A F 0.3789(9) 0.2573(8) -0.0308(8) 0.083(3) Uani 0.50 1 d P . .
C07 C 0.3182(3) 0.0527(2) 0.2922(2) 0.0349(6) Uani 1 1 d . . .
C08 C 0.3078(3) 0.1593(2) 0.3116(2) 0.0339(6) Uani 1 1 d . . .
C09 C 0.4098(3) 0.2447(2) 0.3782(2) 0.0363(6) Uani 1 1 d . . .
H09A H 0.5024 0.2406 0.4179 0.044 Uiso 1 1 calc R . .
C010 C 0.1920(3) 0.2017(2) 0.2710(2) 0.0399(7) Uani 1 1 d . . .
H01A H 0.1032 0.1649 0.2226 0.048 Uiso 1 1 calc R . .
C041 C 0.1396(3) 0.3805(3) 0.2908(3) 0.0572(9) Uani 1 1 d . . .
H04A H 0.0653 0.3631 0.3163 0.069 Uiso 1 1 calc R . .
H04B H 0.1944 0.4492 0.3348 0.069 Uiso 1 1 calc R . .
C042 C 0.0802(6) 0.3880(4) 0.1804(4) 0.129(2) Uani 1 1 d . . .
H04C H 0.0112 0.3244 0.1376 0.154 Uiso 1 1 calc R . .
H04D H 0.1518 0.3939 0.1503 0.154 Uiso 1 1 calc R . .
C043 C 0.0076(8) 0.4886(8) 0.1695(6) 0.195(4) Uani 1 1 d . . .
H04E H 0.0312 0.5316 0.2429 0.235 Uiso 1 1 calc R . .
H04N H 0.0406 0.5314 0.1266 0.235 Uiso 1 1 calc R . .
C044 C -0.1124(9) 0.4601(6) 0.1254(10) 0.240(6) Uani 1 1 d . . .
H04F H -0.1572 0.5204 0.1188 0.360 Uiso 1 1 calc R . .
H04G H -0.1444 0.4179 0.1684 0.360 Uiso 1 1 calc R . .
H04H H -0.1351 0.4184 0.0524 0.360 Uiso 1 1 calc R . .
Cu2 Cu 0.5000 0.5000 0.5000 0.03805(13) Uani 1 2 d S . .
O3 O 0.4827(2) 0.54930(14) 0.36510(16) 0.0413(5) Uani 1 1 d . . .
O4 O 0.65569(19) 0.43832(14) 0.50173(15) 0.0392(4) Uani 1 1 d . . .
C6 C 0.5028(4) 0.5591(3) 0.1990(3) 0.0603(9) Uani 1 1 d . . .
C7 C 0.5468(3) 0.5216(2) 0.3074(2) 0.0424(7) Uani 1 1 d . . .
F7A F 0.3698(9) 0.5401(7) 0.1537(7) 0.108(3) Uani 0.50 1 d P . .
F7 F 0.5403(10) 0.6512(5) 0.2103(7) 0.097(3) Uani 0.50 1 d P . .
F8A F 0.5946(10) 0.6488(8) 0.2129(9) 0.112(3) Uani 0.50 1 d P . .
F8 F 0.5298(12) 0.5147(7) 0.1321(7) 0.133(3) Uani 0.50 1 d P . .
C8 C 0.6498(3) 0.4647(2) 0.3303(3) 0.0493(8) Uani 1 1 d . . .
H8A H 0.6891 0.4493 0.2783 0.059 Uiso 1 1 calc R . .
F9A F 0.5233(8) 0.4897(6) 0.1172(6) 0.0681(17) Uani 0.50 1 d P . .
F9 F 0.3863(11) 0.5894(8) 0.1683(8) 0.117(3) Uani 0.50 1 d P . .
C9 C 0.6973(3) 0.4293(2) 0.4260(2) 0.0393(7) Uani 1 1 d . . .
C10 C 0.8140(3) 0.3696(3) 0.4469(3) 0.0508(8) Uani 1 1 d . . .
F10A F 0.7723(8) 0.2673(6) 0.4330(8) 0.074(3) Uani 0.50 1 d P . .
F10 F 0.9041(9) 0.3928(8) 0.5471(7) 0.084(3) Uani 0.50 1 d P . .
F11A F 0.8753(7) 0.3796(7) 0.3795(8) 0.082(3) Uani 0.50 1 d P . .
F11 F 0.8647(10) 0.3567(8) 0.3719(7) 0.087(3) Uani 0.50 1 d P . .
F12A F 0.9184(9) 0.4210(8) 0.5358(10) 0.103(4) Uani 0.50 1 d P . .
F12 F 0.7705(10) 0.2795(7) 0.4603(8) 0.083(2) Uani 0.50 1 d P . .
Br1S Br 1.15154(13) 0.24464(12) 0.53919(14) 0.1326(5) Uani 0.50 1 d PD . 1
C1S C 1.0296(10) 0.1303(9) 0.4709(10) 0.121(5) Uani 0.50 1 d PD . 1
H1SA H 1.0265 0.1104 0.3985 0.145 Uiso 0.50 1 d PR . 1
H1SB H 0.9410 0.1415 0.4666 0.145 Uiso 0.50 1 d PR . 1
C2S C 1.0561(13) 0.0405(9) 0.5246(10) 0.120(5) Uani 0.50 1 d PD . 1
H2SA H 1.0571 0.0578 0.5966 0.144 Uiso 0.50 1 d PR . 1
H2SB H 1.1436 0.0269 0.5284 0.144 Uiso 0.50 1 d PR . 1
C3S C 0.945(2) -0.0443(14) 0.434(2) 0.58(2) Uani 0.50 1 d PD . 1
H3SA H 0.9627 -0.0651 0.3701 0.690 Uiso 0.50 1 d PR . 1
H3SB H 0.8613 -0.0192 0.4129 0.690 Uiso 0.50 1 d PR . 1
C4S C 0.9004(19) -0.1420(15) 0.4710(16) 0.38(2) Uani 0.50 1 d PD . 1
H4SA H 0.8370 -0.1347 0.5058 0.461 Uiso 0.50 1 d PR . 1
H4SB H 0.9828 -0.1579 0.5194 0.461 Uiso 0.50 1 d PR . 1
C5S C 0.8446(8) -0.2191(10) 0.3563(9) 0.105(4) Uani 0.50 1 d PD . 1
H5SA H 0.8174 -0.2875 0.3654 0.157 Uiso 0.50 1 d PR . 1
H5SB H 0.7661 -0.1968 0.3103 0.157 Uiso 0.50 1 d PR . 1
H5SC H 0.9109 -0.2198 0.3237 0.157 Uiso 0.50 1 d PR . 1

loop_
_atom_site_aniso_label
_atom_site_aniso_U_11
_atom_site_aniso_U_22
_atom_site_aniso_U_33
_atom_site_aniso_U_23
_atom_site_aniso_U_13
_atom_site_aniso_U_12
Cu1 0.0279(2) 0.0282(2) 0.0376(3) 0.00002(19) 0.0130(2) 0.00149(18)
O01 0.0346(10) 0.0391(11) 0.0516(12) 0.0005(9) 0.0127(9) 0.0034(8)
O1 0.0374(10) 0.0347(10) 0.0426(11) 0.0056(8) 0.0155(9) 0.0037(8)
N1 0.0385(12) 0.0297(12) 0.0412(13) 0.0025(10) 0.0145(11) 0.0049(10)
C1 0.063(2) 0.052(2) 0.070(2) 0.0020(18) 0.037(2) 0.0104(18)
C01 0.0559(18) 0.0263(14) 0.0432(16) 0.0060(12) 0.0185(14) 0.0057(12)
F1 0.144(5) 0.092(5) 0.078(3) 0.028(3) 0.044(4) 0.091(4)
F1A 0.143(7) 0.183(9) 0.053(4) -0.028(5) 0.015(5) 0.091(6)
O2 0.0385(10) 0.0333(10) 0.0424(11) 0.0002(8) 0.0170(9) 0.0007(8)
N2 0.0407(13) 0.0315(12) 0.0407(13) 0.0033(10) 0.0130(11) 0.0103(10)
O02 0.0366(11) 0.0451(12) 0.0526(12) 0.0009(10) 0.0072(10) 0.0084(9)
C2 0.0371(15) 0.0421(17) 0.0414(16) 0.0070(13) 0.0164(13) 0.0102(13)
C02 0.067(2) 0.0316(16) 0.0499(18) 0.0026(14) 0.0136(16) 0.0078(14)
F2 0.082(4) 0.114(6) 0.084(4) -0.049(4) 0.030(3) 0.007(4)
F2A 0.177(7) 0.033(3) 0.227(11) 0.010(4) 0.157(7) 0.006(4)
N3 0.0448(13) 0.0292(12) 0.0424(13) 0.0041(10) 0.0163(11) 0.0091(10)
C3 0.0473(16) 0.0436(17) 0.0604(19) 0.0080(14) 0.0334(15) 0.0053(14)
C03 0.072(2) 0.049(2) 0.059(2) 0.0147(16) 0.0307(18) 0.0008(17)
F3 0.197(6) 0.060(4) 0.217(8) -0.004(5) 0.186(5) -0.001(5)
F3A 0.062(3) 0.079(4) 0.148(6) -0.013(4) 0.069(3) 0.016(3)
N4 0.0453(13) 0.0323(13) 0.0424(13) -0.0012(10) 0.0157(11) 0.0136(10)
C04 0.0529(17) 0.0283(14) 0.0422(16) 0.0055(12) 0.0176(14) 0.0140(13)
C4 0.0369(15) 0.0356(15) 0.0388(15) 0.0055(12) 0.0128(13) -0.0026(12)
F4 0.073(5) 0.057(4) 0.332(13) 0.088(6) 0.026(6) 0.017(4)
F4A 0.146(5) 0.053(4) 0.101(5) -0.026(3) 0.089(4) -0.041(4)
F5 0.130(6) 0.076(6) 0.055(4) -0.004(4) -0.006(4) -0.059(5)
C5 0.057(2) 0.0394(18) 0.070(2) 0.0116(16) 0.0363(19) 0.0021(15)
C05 0.075(2) 0.0457(19) 0.0523(19) 0.0147(15) 0.0228(17) 0.0289(17)
F5A 0.064(4) 0.047(3) 0.117(4) 0.040(3) 0.032(3) 0.017(3)
F6 0.054(3) 0.039(3) 0.143(6) 0.002(3) 0.061(3) -0.009(2)
C06 0.069(2) 0.0421(18) 0.0517(18) 0.0086(14) 0.0315(16) 0.0170(15)
F6A 0.105(6) 0.066(4) 0.095(4) 0.012(3) 0.070(4) -0.016(4)
C07 0.0366(14) 0.0301(14) 0.0365(14) 0.0027(11) 0.0143(12) 0.0060(11)
C08 0.0351(14) 0.0301(14) 0.0352(14) 0.0035(11) 0.0135(12) 0.0065(11)
C09 0.0368(14) 0.0305(14) 0.0398(15) 0.0074(11) 0.0130(12) 0.0058(11)
C010 0.0398(15) 0.0349(15) 0.0394(15) -0.0037(12) 0.0138(13) 0.0064(12)
C041 0.059(2) 0.0466(19) 0.062(2) 0.0035(16) 0.0167(17) 0.0300(16)
C042 0.184(5) 0.125(4) 0.094(3) 0.037(3) 0.041(4) 0.121(4)
C043 0.209(7) 0.296(10) 0.104(5) 0.076(5) 0.034(5) 0.179(8)
C044 0.198(8) 0.108(6) 0.464(18) 0.096(8) 0.171(11) 0.037(6)
Cu2 0.0472(3) 0.0344(3) 0.0454(3) 0.0100(2) 0.0293(2) 0.0166(2)
O3 0.0551(11) 0.0315(10) 0.0485(11) 0.0094(8) 0.0309(10) 0.0136(9)
O4 0.0441(10) 0.0341(10) 0.0455(11) 0.0031(8) 0.0252(9) 0.0121(8)
C6 0.089(3) 0.053(2) 0.058(2) 0.0180(17) 0.044(2) 0.029(2)
C7 0.0564(18) 0.0295(15) 0.0467(16) 0.0046(12) 0.0284(14) 0.0058(13)
F7A 0.096(4) 0.158(7) 0.084(4) 0.075(5) 0.024(4) 0.051(5)
F7 0.210(8) 0.025(3) 0.084(4) 0.021(2) 0.087(5) 0.021(4)
F8A 0.133(6) 0.104(6) 0.100(5) 0.054(4) 0.048(4) -0.020(4)
F8 0.299(8) 0.094(5) 0.056(3) 0.026(3) 0.097(4) 0.125(5)
C8 0.0641(19) 0.0431(18) 0.0574(19) 0.0073(14) 0.0422(16) 0.0156(15)
F9A 0.130(4) 0.040(3) 0.046(3) -0.005(2) 0.050(3) 0.024(3)
F9 0.164(7) 0.165(8) 0.104(5) 0.094(5) 0.093(5) 0.127(6)
C9 0.0421(15) 0.0261(14) 0.0518(17) -0.0029(12) 0.0261(14) 0.0023(11)
C10 0.0501(18) 0.0455(19) 0.065(2) 0.0031(16) 0.0336(17) 0.0132(15)
F10A 0.065(3) 0.037(3) 0.141(6) 0.005(3) 0.064(3) 0.022(2)
F10 0.079(4) 0.106(6) 0.057(3) -0.006(3) 0.014(3) 0.052(4)
F11A 0.062(3) 0.091(5) 0.142(6) 0.048(4) 0.077(3) 0.046(3)
F11 0.149(6) 0.079(4) 0.096(4) 0.034(3) 0.099(4) 0.068(4)
F12A 0.043(3) 0.083(5) 0.140(8) -0.031(5) 0.005(4) 0.020(3)
F12 0.110(4) 0.061(5) 0.143(6) 0.058(4) 0.096(4) 0.057(3)
Br1S 0.0978(9) 0.1341(11) 0.1693(13) 0.0435(10) 0.0451(9) 0.0440(8)
C1S 0.080(7) 0.170(12) 0.113(8) 0.059(8) 0.014(6) 0.066(8)
C2S 0.101(9) 0.140(12) 0.107(9) 0.009(8) 0.043(8) -0.005(8)
C3S 0.459(18) 1.03(6) 0.85(6) 0.80(4) 0.57(3) 0.65(3)
C4S 0.109(14) 0.39(3) 0.74(6) 0.44(4) 0.13(2) 0.070(18)
C5S 0.025(4) 0.159(10) 0.128(8) 0.000(8) 0.038(5) 0.017(5)

loop_
_atom_type_symbol
_atom_type_description
_atom_type_scat_dispersion_real
_atom_type_scat_dispersion_imag
_atom_type_scat_source
C C 0.0033 0.0016 'International Tables Vol C Tables 4.2.6.8 and 6.1.1.4'
H H 0.0000 0.0000 'International Tables Vol C Tables 4.2.6.8 and 6.1.1.4'
N N 0.0061 0.0033 'International Tables Vol C Tables 4.2.6.8 and 6.1.1.4'
O O 0.0106 0.0060 'International Tables Vol C Tables 4.2.6.8 and 6.1.1.4'
F F 0.0171 0.0103 'International Tables Vol C Tables 4.2.6.8 and 6.1.1.4'
Cu Cu 0.3201 1.2651 'International Tables Vol C Tables 4.2.6.8 and 6.1.1.4'
Br Br -0.2901 2.4595 'International Tables Vol C Tables 4.2.6.8 and 6.1.1.4'

loop_
_geom_angle_atom_site_label_1
_geom_angle_atom_site_label_2
_geom_angle_atom_site_label_3
_geom_angle
_geom_angle_site_symmetry_1
_geom_angle_site_symmetry_3
_geom_angle_publ_flag
O2 Cu1 O2 180.0 2 . ?
O2 Cu1 O1 88.92(8) 2 . ?
O2 Cu1 O1 91.08(8) . . ?
O2 Cu1 O1 91.08(8) 2 2 ?
O2 Cu1 O1 88.92(8) . 2 ?
O1 Cu1 O1 180.0 . 2 ?
O2 Cu1 O01 93.79(7) 2 2 ?
O2 Cu1 O01 86.21(7) . 2 ?
O1 Cu1 O01 81.28(7) . 2 ?
O1 Cu1 O01 98.72(7) 2 2 ?
O2 Cu1 O01 86.21(7) 2 . ?
O2 Cu1 O01 93.79(7) . . ?
O1 Cu1 O01 98.72(7) . . ?
O1 Cu1 O01 81.28(7) 2 . ?
O01 Cu1 O01 180.0 2 . ?
N1 O01 Cu1 123.99(16) . . ?
C2 O1 Cu1 123.98(18) . . ?
O01 N1 C07 124.8(2) . . ?
O01 N1 C01 122.1(2) . . ?
C07 N1 C01 112.0(2) . . ?
F1A C1 F2A 110.9(8) . . ?
F1A C1 F3 71.5(6) . . ?
F2A C1 F3 121.2(7) . . ?
F1A C1 F1 129.0(7) . . ?
F2A C1 F1 21.0(6) . . ?
F3 C1 F1 112.7(7) . . ?
F1A C1 F3A 105.0(6) . . ?
F2A C1 F3A 103.0(6) . . ?
F3 C1 F3A 34.2(6) . . ?
F1 C1 F3A 86.7(6) . . ?
F1A C1 F2 35.3(6) . . ?
F2A C1 F2 82.2(6) . . ?
F3 C1 F2 103.8(6) . . ?
F1 C1 F2 103.1(6) . . ?
F3A C1 F2 133.5(6) . . ?
F1A C1 C2 111.7(5) . . ?
F2A C1 C2 115.1(5) . . ?
F3 C1 C2 117.5(5) . . ?
F1 C1 C2 109.8(5) . . ?
F3A C1 C2 110.2(4) . . ?
F2 C1 C2 108.7(5) . . ?
N1 C01 C02 110.6(2) . . ?
N1 C01 C04 100.3(2) . . ?
C02 C01 C04 115.8(3) . . ?
N1 C01 C03 105.2(2) . . ?
C02 C01 C03 110.3(3) . . ?
C04 C01 C03 113.6(3) . . ?
F2 F1A C1 83.2(12) . . ?
F2 F1A F3 132.8(15) . . ?
C1 F1A F3 55.9(5) . . ?
C4 O2 Cu1 125.04(18) . . ?
O02 N2 C07 125.1(2) . . ?
O02 N2 C04 123.0(2) . . ?
C07 N2 C04 111.3(2) . . ?
O1 C2 C3 128.7(3) . . ?
O1 C2 C1 113.2(3) . . ?
C3 C2 C1 118.1(3) . . ?
F1A F2 C1 61.5(9) . . ?
F1A F2 F2A 100.5(11) . . ?
C1 F2 F2A 45.9(4) . . ?
C1 F2A F2 51.9(5) . . ?
C09 N3 N4 104.9(2) . . ?
C09 N3 Cu2 123.00(18) . . ?
N4 N3 Cu2 131.77(16) . . ?
C4 C3 C2 121.8(3) . . ?
F3A F3 C1 76.4(10) . . ?
F3A F3 F1A 128.0(13) . . ?
C1 F3 F1A 52.6(5) . . ?
F3 F3A C1 69.4(9) . . ?
C010 N4 N3 111.8(2) . . ?
C010 N4 C041 127.4(2) . . ?
N3 N4 C041 120.8(2) . . ?
N2 C04 C05 108.8(2) . . ?
N2 C04 C06 105.6(2) . . ?
C05 C04 C06 110.7(3) . . ?
N2 C04 C01 101.1(2) . . ?
C05 C04 C01 115.6(3) . . ?
C06 C04 C01 114.0(2) . . ?
O2 C4 C3 128.2(3) . . ?
O2 C4 C5 113.5(3) . . ?
C3 C4 C5 118.3(3) . . ?
C5 F4 F6A 45.0(6) . . ?
F4 C5 F6A 94.3(9) . . ?
F4 C5 F4A 98.5(9) . . ?
F6A C5 F4A 120.3(6) . . ?
F4 C5 F5 113.4(9) . . ?
F6A C5 F5 111.9(7) . . ?
F4A C5 F5 15.7(9) . . ?
F4 C5 F6 108.7(8) . . ?
F6A C5 F6 18.3(7) . . ?
F4A C5 F6 105.8(6) . . ?
F5 C5 F6 95.2(7) . . ?
F4 C5 F5A 7.3(8) . . ?
F6A C5 F5A 100.4(6) . . ?
F4A C5 F5A 98.6(6) . . ?
F5 C5 F5A 114.0(7) . . ?
F6 C5 F5A 115.5(6) . . ?
F4 C5 C4 114.6(5) . . ?
F6A C5 C4 113.1(5) . . ?
F4A C5 C4 113.4(5) . . ?
F5 C5 C4 109.0(5) . . ?
F6 C5 C4 114.4(4) . . ?
F5A C5 C4 108.1(4) . . ?
C5 F6A F4 40.6(6) . . ?
N1 C07 N2 108.1(2) . . ?
N1 C07 C08 126.0(2) . . ?
N2 C07 C08 125.9(2) . . ?
C010 C08 C09 103.8(2) . . ?
C010 C08 C07 127.6(2) . . ?
C09 C08 C07 128.6(3) . . ?
N3 C09 C08 111.8(2) . . ?
N4 C010 C08 107.7(2) . . ?
C042 C041 N4 114.7(3) . . ?
C041 C042 C043 110.3(4) . . ?
C044 C043 C042 108.9(9) . . ?
O4 Cu2 O4 180.00(11) . 2_666 ?
O4 Cu2 O3 87.80(8) . 2_666 ?
O4 Cu2 O3 92.20(8) 2_666 2_666 ?
O4 Cu2 O3 92.20(8) . . ?
O4 Cu2 O3 87.80(8) 2_666 . ?
O3 Cu2 O3 179.999(2) 2_666 . ?
O4 Cu2 N3 84.67(8) . . ?
O4 Cu2 N3 95.33(8) 2_666 . ?
O3 Cu2 N3 93.39(8) 2_666 . ?
O3 Cu2 N3 86.61(8) . . ?
C7 O3 Cu2 123.31(19) . . ?
C9 O4 Cu2 124.78(19) . . ?
F8 C6 F7 109.5(7) . . ?
F8 C6 F9 117.2(7) . . ?
F7 C6 F9 79.3(6) . . ?
F8 C6 F7A 101.6(8) . . ?
F7 C6 F7A 107.1(6) . . ?
F9 C6 F7A 28.4(6) . . ?
F8 C6 F8A 92.8(7) . . ?
F7 C6 F8A 24.2(7) . . ?
F9 C6 F8A 102.6(7) . . ?
F7A C6 F8A 129.2(6) . . ?
F8 C6 F9A 9.2(8) . . ?
F7 C6 F9A 118.5(6) . . ?
F9 C6 F9A 115.7(6) . . ?
F7A C6 F9A 96.5(6) . . ?
F8A C6 F9A 101.8(6) . . ?
F8 C6 C7 115.8(6) . . ?
F7 C6 C7 113.5(5) . . ?
F9 C6 C7 115.7(5) . . ?
F7A C6 C7 108.3(5) . . ?
F8A C6 C7 108.3(5) . . ?
F9A C6 C7 111.0(4) . . ?
O3 C7 C8 128.3(3) . . ?
O3 C7 C6 113.7(3) . . ?
C8 C7 C6 118.1(3) . . ?
F9 F7A C6 75.4(16) . . ?
F8A F7 C6 95.9(16) . . ?
F8A F7 F9 145.4(17) . . ?
C6 F7 F9 52.7(5) . . ?
F7 F8A C6 59.8(13) . . ?
C9 C8 C7 122.1(3) . . ?
F7A F9 C6 76.2(15) . . ?
F7A F9 F7 123.1(19) . . ?
C6 F9 F7 48.0(5) . . ?
O4 C9 C8 128.3(3) . . ?
O4 C9 C10 112.6(3) . . ?
C8 C9 C10 119.1(3) . . ?
F10 C10 F12 90.6(7) . . ?
F10 C10 F11 115.1(7) . . ?
F12 C10 F11 108.7(7) . . ?
F10 C10 F11A 109.9(6) . . ?
F12 C10 F11A 121.5(7) . . ?
F11 C10 F11A 13.1(8) . . ?
F10 C10 F12A 20.0(9) . . ?
F12 C10 F12A 110.4(8) . . ?
F11 C10 F12A 104.5(7) . . ?
F11A C10 F12A 96.1(7) . . ?
F10 C10 F10A 101.8(7) . . ?
F12 C10 F10A 16.8(8) . . ?
F11 C10 F10A 92.5(7) . . ?
F11A C10 F10A 105.5(6) . . ?
F12A C10 F10A 120.4(7) . . ?
F10 C10 C9 114.2(5) . . ?
F12 C10 C9 107.5(5) . . ?
F11 C10 C9 116.9(5) . . ?
F11A C10 C9 111.7(5) . . ?
F12A C10 C9 108.7(5) . . ?
F10A C10 C9 113.1(4) . . ?
C4S Br1S C5S 67.0(8) 2_756 2_756 ?
C4S Br1S C1S 27.8(9) 2_756 . ?
C5S Br1S C1S 88.2(6) 2_756 . ?
C4S C1S C2S 64.5(16) 2_756 . ?
C4S C1S Br1S 50.0(16) 2_756 . ?
C2S C1S Br1S 114.5(7) . . ?
C4S C1S C3S 58.3(18) 2_756 2_756 ?
C2S C1S C3S 15.9(11) . 2_756 ?
Br1S C1S C3S 106.8(8) . 2_756 ?
C3S C2S C4S 99(2) 2_756 2_756 ?
C3S C2S C2S 95(3) 2_756 2_756 ?
C4S C2S C2S 143.3(19) 2_756 2_756 ?
C3S C2S C1S 117(3) 2_756 . ?
C4S C2S C1S 33.8(9) 2_756 . ?
C2S C2S C1S 110.2(14) 2_756 . ?
C3S C2S C3S 116(3) 2_756 . ?
C4S C2S C3S 132.1(13) 2_756 . ?
C2S C2S C3S 21.0(14) 2_756 . ?
C1S C2S C3S 98.7(10) . . ?
C2S C3S C2S 64(3) 2_756 . ?
C2S C3S C4S 61(2) 2_756 . ?
C2S C3S C4S 115.8(19) . . ?
C2S C3S C1S 47(3) 2_756 2_756 ?
C2S C3S C1S 89.6(14) . 2_756 ?
C4S C3S C1S 27.6(8) . 2_756 ?
C2S C3S C3S 49(2) 2_756 2_756 ?
C2S C3S C3S 15.7(9) . 2_756 ?
C4S C3S C3S 102(2) . 2_756 ?
C1S C3S C3S 77.9(17) 2_756 2_756 ?
C1S C4S Br1S 102(2) 2_756 2_756 ?
C1S C4S C2S 81.7(17) 2_756 2_756 ?
Br1S C4S C2S 176.2(18) 2_756 2_756 ?
C1S C4S C3S 94(2) 2_756 . ?
Br1S C4S C3S 157.2(18) 2_756 . ?
C2S C4S C3S 20.8(14) 2_756 . ?
C1S C4S C5S 136(2) 2_756 . ?
Br1S C4S C5S 59.8(9) 2_756 . ?
C2S C4S C5S 117.7(17) 2_756 . ?
C3S C4S C5S 97.4(15) . . ?
Br1S C5S C4S 53.3(8) 2_756 . ?

loop_
_geom_bond_atom_site_label_1
_geom_bond_atom_site_label_2
_geom_bond_distance
_geom_bond_site_symmetry_2
_geom_bond_publ_flag
Cu1 O2 1.9570(18) 2 ?
Cu1 O2 1.9570(18) . ?
Cu1 O1 1.9844(19) . ?
Cu1 O1 1.9844(19) 2 ?
Cu1 O01 2.312(2) 2 ?
Cu1 O01 2.312(2) . ?
O01 N1 1.300(3) . ?
O1 C2 1.244(3) . ?
N1 C07 1.339(3) . ?
N1 C01 1.499(4) . ?
C1 F1A 1.220(8) . ?
C1 F2A 1.259(9) . ?
C1 F3 1.272(8) . ?
C1 F1 1.299(8) . ?
C1 F3A 1.321(7) . ?
C1 F2 1.379(8) . ?
C1 C2 1.533(4) . ?
C01 C02 1.523(4) . ?
C01 C04 1.531(4) . ?
C01 C03 1.538(4) . ?
F1A F2 0.804(13) . ?
F1A F3 1.456(11) . ?
O2 C4 1.255(3) . ?
N2 O02 1.271(3) . ?
N2 C07 1.359(3) . ?
N2 C04 1.500(3) . ?
C2 C3 1.380(4) . ?
F2 F2A 1.737(14) . ?
N3 C09 1.324(3) . ?
N3 N4 1.353(3) . ?
N3 Cu2 2.483(2) . ?
C3 C4 1.374(4) . ?
F3 F3A 0.763(12) . ?
N4 C010 1.332(3) . ?
N4 C041 1.458(4) . ?
C04 C05 1.510(4) . ?
C04 C06 1.525(4) . ?
C4 C5 1.529(4) . ?
F4 C5 1.133(11) . ?
F4 F6A 1.735(15) . ?
F4A C5 1.287(9) . ?
F5 C5 1.302(9) . ?
C5 F6A 1.232(10) . ?
C5 F6 1.345(10) . ?
C5 F5A 1.432(9) . ?
C07 C08 1.427(4) . ?
C08 C010 1.382(4) . ?
C08 C09 1.399(4) . ?
C041 C042 1.410(6) . ?
C042 C043 1.623(8) . ?
C043 C044 1.181(10) . ?
Cu2 O4 1.9366(18) . ?
Cu2 O4 1.9367(18) 2_666 ?
Cu2 O3 1.9730(19) 2_666 ?
Cu2 O3 1.9731(19) . ?
O3 C7 1.256(3) . ?
O4 C9 1.249(3) . ?
C6 F8 1.147(10) . ?
C6 F7 1.208(7) . ?
C6 F9 1.294(10) . ?
C6 F7A 1.299(10) . ?
C6 F8A 1.390(10) . ?
C6 F9A 1.426(8) . ?
C6 C7 1.538(4) . ?
C7 C8 1.378(4) . ?
F7A F9 0.637(14) . ?
F7 F8A 0.574(16) . ?
F7 F9 1.598(14) . ?
C8 C9 1.376(4) . ?
C9 C10 1.520(4) . ?
C10 F10 1.300(9) . ?
C10 F12 1.293(10) . ?
C10 F11 1.309(9) . ?
C10 F11A 1.312(10) . ?
C10 F12A 1.316(9) . ?
C10 F10A 1.340(9) . ?
Br1S C4S 1.374(19) 2_756 ?
Br1S C5S 1.481(13) 2_756 ?
Br1S C1S 1.752(11) . ?
C1S C4S 0.84(2) 2_756 ?
C1S C2S 1.487(14) . ?
C1S C3S 1.80(3) 2_756 ?
C2S C3S 0.55(4) 2_756 ?
C2S C4S 1.36(2) 2_756 ?
C2S C2S 1.39(2) 2_756 ?
C2S C3S 1.535(17) . ?
C3S C2S 0.55(4) 2_756 ?
C3S C4S 1.539(17) . ?
C3S C1S 1.80(3) 2_756 ?
C3S C3S 1.84(4) 2_756 ?
C4S C1S 0.84(2) 2_756 ?
C4S Br1S 1.374(19) 2_756 ?
C4S C2S 1.36(2) 2_756 ?
C4S C5S 1.578(18) . ?
C5S Br1S 1.481(13) 2_756 ?
